data_8100453
loop_
_publ_author_name
'Hauptmann, Ralf'
'F\"assler, Thomas F.'

_publ_section_title
;
Crystal structure of di[potassium(18-crown-6)]dipotassium nonastannide
(4--) --- diethylenediamine solvate (1:1.5), [K(C~12~H~24~O~6~)]~2~K~2~
[Sn~9~] &#x00B7; 1.5C~2~N~2~H~8~
;
_journal_issue 4
_journal_name_full 'Zeitschrift f\"ur Kristallographie - New Crystal Structures'
_journal_page_first 458
_journal_page_last 460
_journal_volume 218
_journal_year 2003
_chemical_formula_structural ' [K(C12 H24 O6)]2 K2 [Sn9]  &#x00B7; 1.5C2N2H8'
_chemical_formula_sum 'C27 H60 K4 N3 O12 Sn9'
_chemical_formula_weight 1843.39
_space_group_IT_number 14
_symmetry_cell_setting monoclinic
_symmetry_space_group_name_Hall '-P 2yn'
_symmetry_space_group_name_H-M 'P 1 21/n 1'
_cell_angle_alpha 90.00
_cell_angle_beta 102.56(3)
_cell_angle_gamma 90.00
_cell_formula_units_Z 4
_cell_length_a 10.410(2)
_cell_length_b 25.659(5)
_cell_length_c 20.636(4)
_cell_measurement_temperature 150(2)
_cell_volume 5380.1(19)
_diffrn_ambient_temperature 150(2)
_exptl_crystal_density_diffrn 2.276
_cod_original_sg_symbol_H-M 'P 21/n'
_cod_database_code 8100453

loop_
_symmetry_equiv_pos_as_xyz
'x, y, z'
'-x+1/2, y+1/2, -z+1/2'
'-x, -y, -z'
'x-1/2, -y-1/2, z-1/2'

loop_
_atom_site_label
_atom_site_type_symbol
_atom_site_fract_x
_atom_site_fract_y
_atom_site_fract_z
_atom_site_U_iso_or_equiv
_atom_site_adp_type
_atom_site_occupancy
_atom_site_symmetry_multiplicity
_atom_site_Wyckoff_symbol
_atom_site_calc_flag
_atom_site_refinement_flags
_atom_site_disorder_assembly
_atom_site_disorder_group
Sn1 Sn -0.13270(3) 0.217033(14) -0.065210(16) 0.02973(8) Uani 1 4 e d . . .
Sn2 Sn -0.09448(3) 0.137950(11) 0.117389(17) 0.02581(7) Uani 1 4 e d . . .
Sn3 Sn 0.08440(3) 0.164471(12) 0.027710(16) 0.02650(7) Uani 1 4 e d . . .
Sn4 Sn -0.30870(3) 0.189771(12) 0.022546(16) 0.02566(7) Uani 1 4 e d . . .
Sn5 Sn -0.19510(3) 0.240919(11) 0.152127(15) 0.02264(7) Uani 1 4 e d . . .
Sn6 Sn -0.22483(3) 0.300511(12) 0.015330(17) 0.02719(7) Uani 1 4 e d . . .
Sn7 Sn 0.10970(3) 0.219017(12) 0.156244(15) 0.02372(7) Uani 1 4 e d . . .
Sn8 Sn 0.07890(3) 0.280206(12) 0.015049(16) 0.02591(7) Uani 1 4 e d . . .
Sn9 Sn -0.00857(3) 0.323089(12) 0.130734(17) 0.02654(7) Uani 1 4 e d . . .
K1 K 0.04256(12) 0.26606(5) 0.32694(6) 0.0399(3) Uani 1 4 e d . . .
K2 K 0.42244(13) 0.23068(7) 0.09613(7) 0.0583(4) Uani 1 4 e d . . .
K3 K 0.22097(10) 0.06936(4) 0.17349(5) 0.0271(2) Uani 1 4 e d . . .
K4 K -0.26976(10) 0.38034(4) 0.19937(5) 0.02564(19) Uani 1 4 e d . . .
O1 O 0.4241(4) 0.11289(13) 0.28394(19) 0.0357(8) Uani 1 4 e d . . .
O2 O 0.1967(4) 0.06940(13) 0.31112(17) 0.0353(8) Uani 1 4 e d . . .
O3 O 0.0793(4) -0.01222(13) 0.22785(18) 0.0341(8) Uani 1 4 e d . . .
O4 O 0.1104(4) -0.01653(13) 0.09583(18) 0.0342(8) Uani 1 4 e d . . .
O5 O 0.3449(4) 0.02159(15) 0.07134(19) 0.0393(8) Uani 1 4 e d . . .
O6 O 0.4705(4) 0.10591(17) 0.1545(2) 0.0438(9) Uani 1 4 e d . . .
O7 O -0.4615(3) 0.42778(13) 0.09315(18) 0.0327(7) Uani 1 4 e d . . .
O8 O -0.2116(3) 0.47034(12) 0.13263(16) 0.0274(7) Uani 1 4 e d . . .
O9 O -0.0698(3) 0.45312(13) 0.26318(16) 0.0303(7) Uani 1 4 e d . . .
O10 O -0.1158(3) 0.36385(13) 0.33489(16) 0.0304(7) Uani 1 4 e d . . .
O11 O -0.3859(3) 0.33474(13) 0.29671(17) 0.0307(7) Uani 1 4 e d . . .
O12 O -0.5403(3) 0.34331(14) 0.16399(18) 0.0340(8) Uani 1 4 e d . . .
C1 C 0.3629(7) 0.1337(2) 0.3329(3) 0.0458(14) Uani 1 4 e d . . .
H1A H 0.2981 0.1596 0.3133 0.055 Uiso 1 4 e calc R . .
H1B H 0.4280 0.1504 0.3674 0.055 Uiso 1 4 e calc R . .
C2 C 0.2982(6) 0.0905(2) 0.3615(3) 0.0413(13) Uani 1 4 e d . . .
H2A H 0.3623 0.0637 0.3787 0.050 Uiso 1 4 e calc R . .
H2B H 0.2616 0.1035 0.3977 0.050 Uiso 1 4 e calc R . .
C3 C 0.1331(7) 0.0263(2) 0.3342(3) 0.0440(14) Uani 1 4 e d . . .
H3A H 0.0984 0.0366 0.3722 0.053 Uiso 1 4 e calc R . .
H3B H 0.1954 -0.0018 0.3475 0.053 Uiso 1 4 e calc R . .
C4 C 0.0236(6) 0.0086(2) 0.2790(3) 0.0447(14) Uani 1 4 e d . . .
H4A H -0.0286 -0.0178 0.2951 0.054 Uiso 1 4 e calc R . .
H4B H -0.0334 0.0377 0.2622 0.054 Uiso 1 4 e calc R . .
C5 C -0.0197(6) -0.0323(2) 0.1747(3) 0.0384(12) Uani 1 4 e d . . .
H5A H -0.0773 -0.0044 0.1542 0.046 Uiso 1 4 e calc R . .
H5B H -0.0724 -0.0581 0.1915 0.046 Uiso 1 4 e calc R . .
C6 C 0.0463(6) -0.0566(2) 0.1248(3) 0.0424(13) Uani 1 4 e d . . .
H6A H 0.1102 -0.0822 0.1462 0.051 Uiso 1 4 e calc R . .
H6B H -0.0183 -0.0740 0.0907 0.051 Uiso 1 4 e calc R . .
C7 C 0.1635(6) -0.0359(2) 0.0420(3) 0.0414(13) Uani 1 4 e d . . .
H7A H 0.0928 -0.0474 0.0061 0.050 Uiso 1 4 e calc R . .
H7B H 0.2208 -0.0653 0.0568 0.050 Uiso 1 4 e calc R . .
C8 C 0.2392(6) 0.0067(2) 0.0184(3) 0.0438(13) Uani 1 4 e d . . .
H8A H 0.2734 -0.0052 -0.0192 0.053 Uiso 1 4 e calc R . .
H8B H 0.1822 0.0364 0.0042 0.053 Uiso 1 4 e calc R . .
C9 C 0.4286(6) 0.0593(2) 0.0515(3) 0.0464(15) Uani 1 4 e d . . .
H9A H 0.3776 0.0895 0.0330 0.056 Uiso 1 4 e calc R . .
H9B H 0.4699 0.0448 0.0177 0.056 Uiso 1 4 e calc R . .
C10 C 0.5314(6) 0.0750(2) 0.1107(3) 0.0484(15) Uani 1 4 e d . . .
H10A H 0.5717 0.0442 0.1338 0.058 Uiso 1 4 e calc R . .
H10B H 0.5995 0.0951 0.0967 0.058 Uiso 1 4 e calc R . .
C11 C 0.5638(5) 0.1262(2) 0.2089(3) 0.0459(15) Uani 1 4 e d . . .
H11A H 0.6202 0.1512 0.1933 0.055 Uiso 1 4 e calc R . .
H11B H 0.6185 0.0983 0.2316 0.055 Uiso 1 4 e calc R . .
C12 C 0.4922(6) 0.1523(2) 0.2557(3) 0.0465(15) Uani 1 4 e d . . .
H12A H 0.5542 0.1703 0.2905 0.056 Uiso 1 4 e calc R . .
H12B H 0.4302 0.1776 0.2321 0.056 Uiso 1 4 e calc R . .
C13 C -0.3903(5) 0.44693(18) 0.0465(2) 0.0307(10) Uani 1 4 e d . . .
H13A H -0.4506 0.4589 0.0066 0.037 Uiso 1 4 e calc R . .
H13B H -0.3356 0.4196 0.0344 0.037 Uiso 1 4 e calc R . .
C14 C -0.3065(5) 0.49115(18) 0.0790(2) 0.0303(10) Uani 1 4 e d . . .
H14A H -0.2633 0.5079 0.0474 0.036 Uiso 1 4 e calc R . .
H14B H -0.3604 0.5169 0.0951 0.036 Uiso 1 4 e calc R . .
C15 C -0.1348(5) 0.50961(19) 0.1710(3) 0.0333(11) Uani 1 4 e d . . .
H15A H -0.1876 0.5286 0.1965 0.040 Uiso 1 4 e calc R . .
H15B H -0.1031 0.5340 0.1423 0.040 Uiso 1 4 e calc R . .
C16 C -0.0209(5) 0.4838(2) 0.2169(3) 0.0353(11) Uani 1 4 e d . . .
H16A H 0.0267 0.4620 0.1917 0.042 Uiso 1 4 e calc R . .
H16B H 0.0392 0.5100 0.2401 0.042 Uiso 1 4 e calc R . .
C17 C 0.0337(5) 0.4273(2) 0.3089(3) 0.0343(11) Uani 1 4 e d . . .
H17A H 0.1023 0.4520 0.3276 0.041 Uiso 1 4 e calc R . .
H17B H 0.0718 0.4001 0.2863 0.041 Uiso 1 4 e calc R . .
C18 C -0.0244(6) 0.4041(2) 0.3628(3) 0.0371(12) Uani 1 4 e d . . .
H18A H 0.0449 0.3896 0.3972 0.044 Uiso 1 4 e calc R . .
H18B H -0.0694 0.4309 0.3825 0.044 Uiso 1 4 e calc R . .
C19 C -0.1927(5) 0.3477(2) 0.3813(2) 0.0326(11) Uani 1 4 e d . . .
H19A H -0.2356 0.3776 0.3959 0.039 Uiso 1 4 e calc R . .
H19B H -0.1361 0.3319 0.4198 0.039 Uiso 1 4 e calc R . .
C20 C -0.2931(5) 0.3094(2) 0.3481(3) 0.0331(11) Uani 1 4 e d . . .
H20A H -0.2505 0.2813 0.3295 0.040 Uiso 1 4 e calc R . .
H20B H -0.3381 0.2947 0.3804 0.040 Uiso 1 4 e calc R . .
C21 C -0.4909(5) 0.3003(2) 0.2686(3) 0.0366(12) Uani 1 4 e d . . .
H21A H -0.5295 0.2858 0.3034 0.044 Uiso 1 4 e calc R . .
H21B H -0.4579 0.2718 0.2459 0.044 Uiso 1 4 e calc R . .
C22 C -0.5922(5) 0.3304(2) 0.2206(3) 0.0402(13) Uani 1 4 e d . . .
H22A H -0.6714 0.3096 0.2071 0.048 Uiso 1 4 e calc R . .
H22B H -0.6147 0.3619 0.2415 0.048 Uiso 1 4 e calc R . .
C23 C -0.6291(5) 0.3747(2) 0.1177(3) 0.0430(13) Uani 1 4 e d . . .
H23A H -0.6555 0.4048 0.1401 0.052 Uiso 1 4 e calc R . .
H23B H -0.7073 0.3548 0.0986 0.052 Uiso 1 4 e calc R . .
C24 C -0.5630(6) 0.3919(2) 0.0646(3) 0.0407(13) Uani 1 4 e d . . .
H24A H -0.5255 0.3622 0.0462 0.049 Uiso 1 4 e calc R . .
H24B H -0.6259 0.4087 0.0291 0.049 Uiso 1 4 e calc R . .
C25 C -0.0067(6) 0.4750(2) 0.0179(3) 0.0376(12) Uani 1 4 e d . . .
H25A H -0.0010 0.4825 0.0646 0.045 Uiso 1 4 e calc R . .
H25B H -0.0928 0.4601 0.0001 0.045 Uiso 1 4 e calc R . .
C26 C -0.1565(8) 0.1644(3) 0.3926(4) 0.068(2) Uani 1 4 e d . . .
H26A H -0.1644 0.1421 0.4295 0.082 Uiso 1 4 e calc R . .
H26B H -0.2447 0.1704 0.3667 0.082 Uiso 1 4 e calc R . .
C27 C -0.0898(13) 0.1379(4) 0.3545(7) 0.140(6) Uani 1 4 e d . . .
H27A H -0.1539 0.1157 0.3261 0.168 Uiso 1 4 e calc R . .
H27B H -0.0308 0.1148 0.3842 0.168 Uiso 1 4 e calc R . .
N1 N 0.0934(5) 0.4370(2) 0.0121(3) 0.0561(15) Uani 1 4 e d . . .
H1C H 0.1518 0.4445 -0.0102 0.067 Uiso 1 4 e calc R . .
H1D H 0.0942 0.4071 0.0309 0.067 Uiso 1 4 e calc R . .
N2 N -0.1029(5) 0.2144(2) 0.4196(2) 0.0449(11) Uani 1 4 e d . . .
H2C H -0.0479 0.2093 0.4592 0.054 Uiso 1 4 e calc R . .
H2D H -0.1688 0.2352 0.4257 0.054 Uiso 1 4 e calc R . .
N3 N -0.0149(5) 0.16036(19) 0.3133(2) 0.0420(11) Uani 1 4 e d . . .
H3C H -0.0573 0.1548 0.2710 0.050 Uiso 1 4 e calc R . .
H3D H 0.0619 0.1430 0.3196 0.050 Uiso 1 4 e calc R . .

loop_
_atom_site_aniso_label
_atom_site_aniso_U_11
_atom_site_aniso_U_22
_atom_site_aniso_U_33
_atom_site_aniso_U_23
_atom_site_aniso_U_13
_atom_site_aniso_U_12
Sn1 0.02439(16) 0.04206(18) 0.02200(15) -0.00379(13) 0.00341(12) -0.00012(14)
Sn2 0.02288(16) 0.01795(13) 0.03674(17) 0.00295(12) 0.00677(13) 0.00036(11)
Sn3 0.03068(17) 0.02244(14) 0.02767(15) -0.00241(12) 0.00917(13) 0.00627(12)
Sn4 0.02081(15) 0.02634(15) 0.02835(15) -0.00064(12) 0.00211(12) -0.00532(12)
Sn5 0.02190(15) 0.02223(13) 0.02557(15) -0.00214(11) 0.00903(12) -0.00064(11)
Sn6 0.02364(16) 0.02066(14) 0.03572(17) 0.00393(13) 0.00306(13) 0.00501(12)
Sn7 0.01937(15) 0.02545(14) 0.02476(15) -0.00204(12) 0.00135(12) 0.00021(11)
Sn8 0.02425(16) 0.02327(14) 0.03297(17) -0.00155(12) 0.01228(13) -0.00455(12)
Sn9 0.02518(16) 0.02031(14) 0.03564(17) -0.00797(12) 0.00995(13) -0.00367(12)
K1 0.0352(6) 0.0374(6) 0.0445(6) -0.0062(5) 0.0031(5) 0.0019(5)
K2 0.0251(6) 0.1037(12) 0.0467(7) -0.0100(8) 0.0091(6) 0.0061(7)
K3 0.0251(5) 0.0231(4) 0.0322(5) 0.0010(4) 0.0039(4) -0.0009(4)
K4 0.0240(5) 0.0234(4) 0.0294(5) -0.0001(4) 0.0056(4) -0.0008(4)
O1 0.039(2) 0.0203(15) 0.045(2) -0.0008(15) 0.0033(17) -0.0045(14)
O2 0.046(2) 0.0285(17) 0.0286(17) 0.0002(14) 0.0032(16) 0.0003(15)
O3 0.039(2) 0.0267(16) 0.0371(19) -0.0014(14) 0.0103(16) -0.0069(15)
O4 0.044(2) 0.0239(16) 0.0339(18) -0.0084(14) 0.0061(16) 0.0002(15)
O5 0.039(2) 0.041(2) 0.038(2) 0.0112(16) 0.0077(17) 0.0029(17)
O6 0.0240(19) 0.055(2) 0.051(2) 0.010(2) 0.0064(17) -0.0036(17)
O7 0.0289(18) 0.0312(17) 0.0361(19) -0.0080(15) 0.0026(15) -0.0051(14)
O8 0.0294(18) 0.0205(14) 0.0285(16) 0.0030(13) -0.0019(14) -0.0011(13)
O9 0.0287(18) 0.0303(17) 0.0292(17) 0.0054(14) 0.0007(14) -0.0039(14)
O10 0.0363(19) 0.0292(16) 0.0255(16) -0.0010(14) 0.0064(15) -0.0047(14)
O11 0.0292(18) 0.0281(16) 0.0357(18) -0.0010(14) 0.0090(15) -0.0038(14)
O12 0.0215(17) 0.0389(19) 0.0393(19) -0.0012(16) 0.0020(15) -0.0004(14)
C1 0.057(4) 0.030(3) 0.043(3) -0.012(2) -0.005(3) 0.001(3)
C2 0.053(4) 0.038(3) 0.029(3) -0.004(2) 0.000(2) 0.011(3)
C3 0.065(4) 0.039(3) 0.031(3) 0.004(2) 0.019(3) -0.005(3)
C4 0.051(4) 0.043(3) 0.045(3) 0.001(3) 0.023(3) -0.009(3)
C5 0.038(3) 0.029(2) 0.046(3) 0.000(2) 0.003(2) -0.010(2)
C6 0.050(3) 0.025(2) 0.046(3) -0.005(2) -0.004(3) -0.011(2)
C7 0.046(3) 0.039(3) 0.037(3) -0.012(2) 0.003(2) 0.012(2)
C8 0.048(3) 0.055(3) 0.028(3) 0.002(2) 0.006(2) 0.016(3)
C9 0.050(4) 0.044(3) 0.054(3) 0.017(3) 0.031(3) 0.013(3)
C10 0.035(3) 0.043(3) 0.073(4) 0.024(3) 0.025(3) 0.006(2)
C11 0.025(3) 0.044(3) 0.064(4) 0.024(3) -0.001(3) -0.008(2)
C12 0.037(3) 0.027(2) 0.065(4) 0.013(3) -0.012(3) -0.013(2)
C13 0.037(3) 0.026(2) 0.027(2) 0.0010(19) 0.002(2) 0.004(2)
C14 0.032(3) 0.027(2) 0.031(2) 0.0025(19) 0.004(2) 0.005(2)
C15 0.035(3) 0.024(2) 0.038(3) 0.004(2) 0.003(2) -0.008(2)
C16 0.030(3) 0.033(3) 0.042(3) 0.003(2) 0.005(2) -0.013(2)
C17 0.032(3) 0.031(2) 0.035(3) 0.004(2) -0.004(2) -0.006(2)
C18 0.048(3) 0.030(2) 0.028(2) 0.002(2) -0.003(2) -0.005(2)
C19 0.036(3) 0.038(3) 0.025(2) 0.004(2) 0.009(2) 0.004(2)
C20 0.035(3) 0.032(2) 0.034(3) 0.007(2) 0.011(2) -0.001(2)
C21 0.038(3) 0.038(3) 0.037(3) -0.004(2) 0.017(2) -0.016(2)
C22 0.032(3) 0.050(3) 0.043(3) -0.013(3) 0.016(2) -0.014(2)
C23 0.022(3) 0.033(3) 0.067(4) -0.004(3) -0.005(3) -0.001(2)
C24 0.034(3) 0.029(2) 0.049(3) -0.001(2) -0.013(2) -0.003(2)
C25 0.040(3) 0.033(3) 0.041(3) 0.002(2) 0.012(2) -0.001(2)
C26 0.074(5) 0.073(5) 0.066(4) -0.018(4) 0.036(4) -0.045(4)
C27 0.190(12) 0.080(6) 0.206(12) -0.096(8) 0.167(11) -0.090(7)
N1 0.050(3) 0.036(3) 0.090(4) 0.021(3) 0.031(3) 0.007(2)
N2 0.042(3) 0.050(3) 0.040(3) -0.006(2) 0.003(2) 0.005(2)
N3 0.047(3) 0.043(3) 0.037(2) 0.007(2) 0.012(2) 0.004(2)

loop_
_geom_bond_atom_site_label_1
_geom_bond_atom_site_label_2
_geom_bond_distance
_geom_bond_site_symmetry_2
_geom_bond_publ_flag
Sn1 Sn4 2.9271(8) . ?
Sn1 Sn8 2.9387(9) . ?
Sn1 Sn3 2.9528(10) . ?
Sn1 Sn6 2.9939(6) . ?
Sn1 K1 3.6466(18) 4_565 ?
Sn2 Sn4 2.9451(10) . ?
Sn2 Sn7 2.9574(7) . ?
Sn2 Sn3 2.9755(8) . ?
Sn2 Sn5 2.9863(6) . ?
Sn2 K3 3.6834(13) . ?
Sn3 Sn7 2.9597(7) . ?
Sn3 Sn8 2.9806(7) . ?
Sn3 K2 3.8862(18) . ?
Sn3 K3 3.8944(13) . ?
Sn4 Sn5 2.9826(8) . ?
Sn4 Sn6 2.9858(7) . ?
Sn4 K2 3.6179(15) 1_455 ?
Sn4 K1 4.1542(17) 4_565 ?
Sn5 Sn9 2.9637(6) . ?
Sn5 Sn6 3.1659(7) . ?
Sn5 Sn7 3.2053(8) . ?
Sn5 K4 3.8317(12) . ?
Sn5 K2 3.9057(17) 1_455 ?
Sn5 K1 3.9584(18) . ?
Sn6 Sn9 2.9570(11) . ?
Sn6 Sn8 3.2057(8) . ?
Sn7 Sn9 2.9398(7) . ?
Sn7 Sn8 3.2636(7) . ?
Sn7 K2 3.7394(16) . ?
Sn7 K1 3.9272(15) . ?
Sn7 K3 4.0043(13) . ?
Sn8 Sn9 2.9469(7) . ?
Sn8 K2 3.8212(18) . ?
Sn9 K4 3.6375(12) . ?
K1 N3 2.778(5) . ?
K1 N2 2.994(5) . ?
K1 O10 3.026(4) . ?
K1 Sn1 3.6466(18) 4_666 ?
K1 Sn4 4.1542(17) 4_666 ?
K1 K4 4.7305(19) . ?
K2 O12 3.198(4) 1_655 ?
K2 O6 3.419(5) . ?
K2 Sn4 3.6179(15) 1_655 ?
K2 Sn5 3.9057(17) 1_655 ?
K3 O4 2.819(4) . ?
K3 O6 2.867(4) . ?
K3 O2 2.906(4) . ?
K3 O3 2.921(3) . ?
K3 O5 2.965(4) . ?
K3 O1 2.970(4) . ?
K4 O11 2.814(3) . ?
K4 O8 2.821(3) . ?
K4 O9 2.892(4) . ?
K4 O7 2.893(4) . ?
K4 O12 2.911(4) . ?
K4 O10 2.936(4) . ?
O1 C1 1.411(7) . ?
O1 C12 1.429(6) . ?
O2 C2 1.419(7) . ?
O2 C3 1.423(6) . ?
O3 C4 1.415(6) . ?
O3 C5 1.428(6) . ?
O4 C6 1.426(6) . ?
O4 C7 1.432(6) . ?
O5 C9 1.422(7) . ?
O5 C8 1.425(7) . ?
O6 C11 1.416(7) . ?
O6 C10 1.449(7) . ?
O7 C13 1.424(6) . ?
O7 C24 1.427(6) . ?
O8 C15 1.417(6) . ?
O8 C14 1.418(6) . ?
O9 C16 1.415(6) . ?
O9 C17 1.431(6) . ?
O10 C19 1.436(6) . ?
O10 C18 1.437(6) . ?
O11 C20 1.427(6) . ?
O11 C21 1.427(6) . ?
O12 C23 1.425(7) . ?
O12 C22 1.429(6) . ?
O12 K2 3.198(4) 1_455 ?
C1 C2 1.484(9) . ?
C3 C4 1.496(9) . ?
C5 C6 1.492(8) . ?
C7 C8 1.491(9) . ?
C9 C10 1.493(10) . ?
C11 C12 1.500(9) . ?
C13 C14 1.498(7) . ?
C15 C16 1.501(8) . ?
C17 C18 1.500(7) . ?
C19 C20 1.488(7) . ?
C21 C22 1.494(9) . ?
C23 C24 1.483(9) . ?
C25 N1 1.450(7) . ?
C25 C25 1.505(10) 3_565 ?
C26 C27 1.341(10) . ?
C26 N2 1.461(8) . ?
C27 N3 1.397(9) . ?
